data_7039785
loop_
_publ_author_name
'Nowicka, Beata'
'Reczy\'nski, Mateusz'
'Rams, Micha\/l'
'Wasiuty\'nski, Tadeusz'
'Nitek, Wojciech'
'Sieklucka, Barbara'

_publ_section_title
;
 Ligand dependent topology and spontaneous resolution in high-spin
 cyano-bridged Ni3W2 clusters.
;
_journal_issue 31
_journal_name_full 'Dalton transactions (Cambridge, England : 2003)'
_journal_page_first 12423
_journal_page_last 12431
_journal_paper_doi 10.1039/c6dt02119k
_journal_volume 45
_journal_year 2016
_chemical_absolute_configuration ad
_chemical_formula_moiety 'C88 H96 N28 Ni3 O24 W2'
_chemical_formula_sum 'C88 H96 N28 Ni3 O24 W2'
_chemical_formula_weight 2473.75
_chemical_name_systematic
;
 ?
;
_space_group_IT_number 19
_symmetry_cell_setting orthorhombic
_symmetry_Int_Tables_number 19
_symmetry_space_group_name_Hall 'P 2ac 2ab'
_symmetry_space_group_name_H-M 'P 21 21 21'
_atom_sites_solution_hydrogens mixed
_audit_creation_date 2016-01-11T14:29:01-00:00
_audit_creation_method 'WinGX routine CIF_UPDATE'
_audit_update_record
;
2016-01-12 deposited with the CCDC.
2016-07-04 downloaded from the CCDC.
;
_cell_angle_alpha 90
_cell_angle_beta 90
_cell_angle_gamma 90
_cell_formula_units_Z 4
_cell_length_a 20.8411(2)
_cell_length_b 22.3516(2)
_cell_length_c 24.0111(2)
_cell_measurement_reflns_used 34994
_cell_measurement_temperature 293(2)
_cell_measurement_theta_max 67.342
_cell_measurement_theta_min 3.687
_cell_volume 11185.14(17)
_computing_cell_refinement
;
        CrysAlisPro, Agilent Technologies,
        Version 1.171.37.33 (release 27-03-2014 CrysAlis171 .NET)
        (compiled Mar 27 2014,17:12:48)
;
_computing_data_collection
;
        CrysAlisPro, Agilent Technologies,
        Version 1.171.37.33 (release 27-03-2014 CrysAlis171 .NET)
        (compiled Mar 27 2014,17:12:48)
;
_computing_data_reduction
;
        CrysAlisPro, Agilent Technologies,
        Version 1.171.37.33 (release 27-03-2014 CrysAlis171 .NET)
        (compiled Mar 27 2014,17:12:48)
;
_computing_structure_refinement 'SHELXL-2014/8 (Sheldrick, 2014)'
_diffrn_ambient_temperature 293(2)
_diffrn_detector 'CCD plate'
_diffrn_detector_area_resol_mean 10.3756
_diffrn_detector_type Atlas
_diffrn_measured_fraction_theta_full 0.999
_diffrn_measured_fraction_theta_max 0.996
_diffrn_measurement_device 'four-circle diffractometer'
_diffrn_measurement_device_type 'SuperNova, Dual, Cu at zero, Atlas'
_diffrn_measurement_method '\w scans'
_diffrn_orient_matrix_UB_11 -0.0568665
_diffrn_orient_matrix_UB_12 -0.0161463
_diffrn_orient_matrix_UB_13 -0.0381356
_diffrn_orient_matrix_UB_21 -0.0029024
_diffrn_orient_matrix_UB_22 -0.0627985
_diffrn_orient_matrix_UB_23 0.0263037
_diffrn_orient_matrix_UB_31 -0.0471469
_diffrn_orient_matrix_UB_32 0.0233553
_diffrn_orient_matrix_UB_33 0.0443904
_diffrn_radiation_monochromator mirror
_diffrn_radiation_probe x-ray
_diffrn_radiation_type CuK\a
_diffrn_radiation_wavelength 1.54184
_diffrn_reflns_av_R_equivalents 0.0966
_diffrn_reflns_av_unetI/netI 0.1301
_diffrn_reflns_Laue_measured_fraction_full 0.999
_diffrn_reflns_Laue_measured_fraction_max 0.996
_diffrn_reflns_limit_h_max 25
_diffrn_reflns_limit_h_min -24
_diffrn_reflns_limit_k_max 26
_diffrn_reflns_limit_k_min -26
_diffrn_reflns_limit_l_max 28
_diffrn_reflns_limit_l_min -28
_diffrn_reflns_number 149576
_diffrn_reflns_point_group_measured_fraction_full 1
_diffrn_reflns_point_group_measured_fraction_max 0.996
_diffrn_reflns_theta_full 67.684
_diffrn_reflns_theta_max 68.432
_diffrn_reflns_theta_min 3.434
_diffrn_source 'sealed X-ray tube'
_diffrn_source_type 'SuperNova (Cu) X-ray Source'
_exptl_absorpt_coefficient_mu 4.899
_exptl_absorpt_correction_T_max 0.7
_exptl_absorpt_correction_T_min 0.279
_exptl_absorpt_correction_type gaussian
_exptl_absorpt_process_details
;
        CrysAlisPro, Agilent Technologies,
        Version 1.171.37.33 (release 27-03-2014 CrysAlis171 .NET)
        (compiled Mar 27 2014,17:12:48)
Numerical absorption correction based on gaussian integration over
                        a multifaceted crystal model
        Empirical absorption correction using spherical harmonics,
 implemented in SCALE3 ABSPACK scaling algorithm.
;
_exptl_crystal_colour red
_exptl_crystal_density_diffrn 1.469
_exptl_crystal_description prism
_exptl_crystal_F_000 4976
_exptl_crystal_preparation 'Magnetic properties'
_exptl_crystal_size_max 0.463
_exptl_crystal_size_mid 0.202
_exptl_crystal_size_min 0.12
_platon_squeeze_details
;
;
_refine_diff_density_max 0.421
_refine_diff_density_min -0.71
_refine_diff_density_rms 0.066
_refine_ls_abs_structure_details
;
 Refined as an inversion twin.
;
_refine_ls_abs_structure_Flack -0.028(7)
_refine_ls_extinction_method none
_refine_ls_goodness_of_fit_ref 0.981
_refine_ls_hydrogen_treatment constr
_refine_ls_matrix_type full
_refine_ls_number_parameters 1171
_refine_ls_number_reflns 20381
_refine_ls_number_restraints 3
_refine_ls_restrained_S_all 0.981
_refine_ls_R_factor_all 0.0528
_refine_ls_R_factor_gt 0.0399
_refine_ls_shift/su_max 0.001
_refine_ls_shift/su_mean 0
_refine_ls_structure_factor_coef Fsqd
_refine_ls_weighting_details 'w=1/[\s^2^(Fo^2^)+(0.0432P)^2^] where P=(Fo^2^+2Fc^2^)/3'
_refine_ls_weighting_scheme calc
_refine_ls_wR_factor_gt 0.0839
_refine_ls_wR_factor_ref 0.0898
_reflns_Friedel_coverage 0.85
_reflns_Friedel_fraction_full 1
_reflns_Friedel_fraction_max 0.997
_reflns_number_gt 16837
_reflns_number_total 20381
_reflns_threshold_expression 'I > 2\s(I)'
_cod_data_source_file c6dt02119k2.cif
_cod_data_source_block bn_nimxbpy
_cod_depositor_comments 'Adding full bibliography for 7039785--7039787.cif.'
_cod_database_code 7039785
_shelx_estimated_absorpt_t_min 0.21
_shelx_estimated_absorpt_t_max 0.591

loop_
_symmetry_equiv_pos_as_xyz
'x, y, z'
'-x+1/2, -y, z+1/2'
'x+1/2, -y+1/2, -z'
'-x, y+1/2, -z+1/2'

loop_
_atom_site_label
_atom_site_type_symbol
_atom_site_fract_x
_atom_site_fract_y
_atom_site_fract_z
_atom_site_U_iso_or_equiv
_atom_site_adp_type
_atom_site_occupancy
_atom_site_site_symmetry_order
_atom_site_calc_flag
_atom_site_refinement_flags_posn
_atom_site_refinement_flags_adp
W1 W 0.35546(2) 0.58150(2) 0.62504(2) 0.03986(9) Uani 1 1 d . .
W2 W 0.55288(2) 0.40444(2) 0.42113(2) 0.04926(11) Uani 1 1 d . .
Ni1 Ni 0.39232(6) 0.58712(7) 0.40377(5) 0.0473(3) Uani 1 1 d . .
Ni2 Ni 0.60454(7) 0.55710(7) 0.58606(6) 0.0562(4) Uani 1 1 d . .
Ni3 Ni 0.39636(6) 0.34883(6) 0.58986(6) 0.0451(3) Uani 1 1 d . .
C11 C 0.3791(4) 0.5879(4) 0.5374(3) 0.0438(18) Uani 1 1 d . .
N11 N 0.3889(3) 0.5912(3) 0.4906(3) 0.0544(17) Uani 1 1 d . .
C12 C 0.4576(4) 0.5640(3) 0.6212(3) 0.0467(19) Uani 1 1 d . .
N12 N 0.5115(3) 0.5559(3) 0.6150(3) 0.0535(18) Uani 1 1 d . .
C13 C 0.3640(4) 0.4893(4) 0.5975(3) 0.0428(18) Uani 1 1 d . .
N13 N 0.3743(3) 0.4397(3) 0.5881(3) 0.0482(17) Uani 1 1 d . .
C14 C 0.2640(4) 0.5595(5) 0.5880(4) 0.064(3) Uani 1 1 d . .
N14 N 0.2171(4) 0.5470(5) 0.5662(4) 0.085(3) Uani 1 1 d . .
C15 C 0.3653(5) 0.5269(4) 0.6992(4) 0.056(2) Uani 1 1 d . .
N15 N 0.3693(4) 0.4976(4) 0.7384(3) 0.071(2) Uani 1 1 d . .
C16 C 0.3289(5) 0.6686(4) 0.5960(4) 0.074(3) Uani 1 1 d . .
N16 N 0.3118(6) 0.7142(4) 0.5790(5) 0.129(5) Uani 1 1 d . .
C17 C 0.4017(5) 0.6427(4) 0.6813(4) 0.071(3) Uani 1 1 d . .
N17 N 0.4295(5) 0.6731(4) 0.7104(5) 0.105(4) Uani 1 1 d . .
C18 C 0.2821(4) 0.6103(4) 0.6832(4) 0.055(2) Uani 1 1 d . .
N18 N 0.2442(5) 0.6258(5) 0.7120(4) 0.091(3) Uani 1 1 d . .
C21 C 0.4823(4) 0.4748(4) 0.4094(4) 0.050(2) Uani 1 1 d . .
N21 N 0.4465(4) 0.5115(3) 0.4069(3) 0.0567(18) Uani 1 1 d . .
C22 C 0.5675(4) 0.4700(4) 0.4858(4) 0.053(2) Uani 1 1 d . .
N22 N 0.5765(4) 0.5053(4) 0.5198(3) 0.063(2) Uani 1 1 d . .
C23 C 0.4979(4) 0.3742(4) 0.4929(4) 0.051(2) Uani 1 1 d . .
N23 N 0.4653(3) 0.3600(3) 0.5289(3) 0.0525(18) Uani 1 1 d . .
C24 C 0.4656(5) 0.3675(4) 0.3848(5) 0.070(3) Uani 1 1 d . .
N24 N 0.4192(4) 0.3490(5) 0.3658(4) 0.092(3) Uani 1 1 d . .
C25 C 0.5719(6) 0.3942(5) 0.3345(5) 0.080(3) Uani 1 1 d . .
N25 N 0.5806(6) 0.3907(5) 0.2878(4) 0.120(4) Uani 1 1 d . .
C26 C 0.6145(6) 0.4730(5) 0.3933(5) 0.082(3) Uani 1 1 d . .
N26 N 0.6485(6) 0.5095(5) 0.3788(5) 0.121(4) Uani 1 1 d . .
C27 C 0.6423(5) 0.3807(5) 0.4593(5) 0.083(3) Uani 1 1 d . .
N27 N 0.6911(4) 0.3697(5) 0.4808(5) 0.108(4) Uani 1 1 d . .
C28 C 0.5652(4) 0.3086(5) 0.4134(4) 0.062(2) Uani 1 1 d . .
N28 N 0.5734(5) 0.2587(4) 0.4093(4) 0.087(3) Uani 1 1 d . .
N31 N 0.3091(3) 0.5368(3) 0.4000(3) 0.0532(18) Uani 1 1 d . .
C32 C 0.2767(5) 0.5148(5) 0.4439(4) 0.079(3) Uani 1 1 d . .
H32 H 0.2868 0.5287 0.4794 0.095 Uiso 1 1 calc R U
C33 C 0.2286(6) 0.4717(5) 0.4384(5) 0.092(4) Uani 1 1 d . .
H33 H 0.2058 0.4591 0.4696 0.11 Uiso 1 1 calc R U
C34 C 0.2152(5) 0.4483(5) 0.3876(4) 0.066(3) Uani 1 1 d . .
C35 C 0.2463(5) 0.4706(4) 0.3419(4) 0.065(3) Uani 1 1 d . .
H35 H 0.2367 0.4567 0.3064 0.078 Uiso 1 1 calc R U
C36 C 0.2932(4) 0.5148(4) 0.3501(4) 0.054(2) Uani 1 1 d . .
O37 O 0.1689(3) 0.4067(4) 0.3858(3) 0.093(2) Uani 1 1 d . .
C38 C 0.1552(6) 0.3776(6) 0.3341(5) 0.099(4) Uani 1 1 d . .
H38A H 0.1212 0.3492 0.3393 0.149 Uiso 1 1 calc R U
H38B H 0.1424 0.4068 0.307 0.149 Uiso 1 1 calc R U
H38C H 0.193 0.3572 0.3212 0.149 Uiso 1 1 calc R U
N39 N 0.3811(3) 0.5735(3) 0.3176(3) 0.0561(19) Uani 1 1 d . .
C40 C 0.4191(5) 0.5935(5) 0.2764(4) 0.078(3) Uani 1 1 d . .
H40 H 0.457 0.6126 0.2864 0.093 Uiso 1 1 calc R U
C41 C 0.4063(6) 0.5879(6) 0.2212(4) 0.090(4) Uani 1 1 d . .
H41 H 0.4337 0.603 0.1941 0.108 Uiso 1 1 calc R U
C42 C 0.3494(7) 0.5581(6) 0.2075(4) 0.094(4) Uani 1 1 d . .
C43 C 0.3121(5) 0.5336(5) 0.2485(4) 0.072(3) Uani 1 1 d . .
H43 H 0.2752 0.5124 0.2394 0.086 Uiso 1 1 calc R U
C44 C 0.3296(5) 0.5407(4) 0.3029(3) 0.057(2) Uani 1 1 d . .
O45 O 0.3258(6) 0.5504(5) 0.1545(3) 0.148(5) Uani 1 1 d . .
C46 C 0.3668(7) 0.5727(7) 0.1106(6) 0.137(6) Uiso 1 1 d . .
H46A H 0.3469 0.5656 0.0751 0.206 Uiso 1 1 calc R U
H46B H 0.3734 0.6149 0.1155 0.206 Uiso 1 1 calc R U
H46C H 0.4074 0.5524 0.112 0.206 Uiso 1 1 calc R U
N47 N 0.3516(3) 0.6715(3) 0.3947(3) 0.0508(16) Uani 1 1 d . .
C48 C 0.2892(5) 0.6845(5) 0.3958(4) 0.068(3) Uani 1 1 d . .
H48 H 0.2607 0.6543 0.4055 0.081 Uiso 1 1 calc R U
C49 C 0.2647(5) 0.7400(5) 0.3833(5) 0.075(3) Uani 1 1 d . .
H49 H 0.2207 0.7471 0.3829 0.09 Uiso 1 1 calc R U
C50 C 0.3085(6) 0.7849(5) 0.3712(5) 0.081(3) Uani 1 1 d . .
C51 C 0.3732(4) 0.7737(4) 0.3712(4) 0.066(2) Uani 1 1 d . .
H51 H 0.4029 0.8035 0.3633 0.079 Uiso 1 1 calc R U
C52 C 0.3916(4) 0.7172(4) 0.3832(4) 0.052(2) Uani 1 1 d . .
O53 O 0.2812(4) 0.8395(4) 0.3564(4) 0.099(3) Uani 1 1 d . .
C54 C 0.3260(6) 0.8864(5) 0.3379(6) 0.118(5) Uani 1 1 d . .
H54A H 0.3024 0.922 0.3288 0.177 Uiso 1 1 calc R U
H54B H 0.3559 0.8951 0.3672 0.177 Uiso 1 1 calc R U
H54C H 0.3489 0.8728 0.3056 0.177 Uiso 1 1 calc R U
N55 N 0.4733(3) 0.6408(3) 0.3961(3) 0.0543(19) Uani 1 1 d . .
C56 C 0.5332(4) 0.6219(5) 0.3961(4) 0.068(3) Uani 1 1 d . .
H56 H 0.5413 0.5822 0.4054 0.081 Uiso 1 1 calc R U
C57 C 0.5850(5) 0.6588(5) 0.3828(5) 0.077(3) Uani 1 1 d . .
H57 H 0.6267 0.6441 0.3831 0.093 Uiso 1 1 calc R U
C58 C 0.5725(5) 0.7184(5) 0.3691(5) 0.075(3) Uani 1 1 d . .
C59 C 0.5093(5) 0.7385(4) 0.3698(5) 0.074(3) Uani 1 1 d . .
H59 H 0.4997 0.7781 0.3614 0.088 Uiso 1 1 calc R U
C60 C 0.4619(4) 0.6994(4) 0.3829(4) 0.057(2) Uani 1 1 d . .
O61 O 0.6170(4) 0.7583(4) 0.3526(5) 0.123(4) Uani 1 1 d . .
C62 C 0.6815(6) 0.7370(6) 0.3452(7) 0.131(6) Uani 1 1 d . .
H62A H 0.7085 0.7694 0.3335 0.197 Uiso 1 1 calc R U
H62B H 0.6972 0.7212 0.3799 0.197 Uiso 1 1 calc R U
H62C H 0.682 0.706 0.3175 0.197 Uiso 1 1 calc R U
N63 N 0.5904(4) 0.6399(4) 0.5460(3) 0.066(2) Uani 1 1 d . .
C64 C 0.5348(5) 0.6715(5) 0.5431(5) 0.075(3) Uani 1 1 d . .
H64 H 0.497 0.6534 0.555 0.09 Uiso 1 1 calc R U
C65 C 0.5322(6) 0.7287(5) 0.5235(5) 0.087(4) Uani 1 1 d . .
H65 H 0.4929 0.7483 0.521 0.105 Uiso 1 1 calc R U
C66 C 0.5861(7) 0.7567(6) 0.5078(5) 0.093(4) Uani 1 1 d . .
C67 C 0.6438(6) 0.7268(5) 0.5066(4) 0.085(3) Uani 1 1 d . .
H67 H 0.6809 0.7453 0.4936 0.102 Uiso 1 1 calc R U
C68 C 0.6449(5) 0.6678(5) 0.5255(4) 0.074(3) Uani 1 1 d . .
O69 O 0.5827(5) 0.8148(4) 0.4910(4) 0.126(4) Uani 1 1 d . .
C70 C 0.6379(8) 0.8464(7) 0.4721(8) 0.160(7) Uani 1 1 d . .
H70A H 0.626 0.8865 0.4622 0.24 Uiso 1 1 calc R U
H70B H 0.6694 0.8476 0.5013 0.24 Uiso 1 1 calc R U
H70C H 0.6556 0.8265 0.4402 0.24 Uiso 1 1 calc R U
N71 N 0.6937(3) 0.5747(3) 0.5494(3) 0.079(3) Uani 1 1 d G .
C72 C 0.7448(4) 0.5347(3) 0.5497(4) 0.115(5) Uani 1 1 d G .
H72 H 0.7395 0.4966 0.5645 0.138 Uiso 1 1 calc R U
C73 C 0.8038(3) 0.5519(5) 0.5281(5) 0.162(8) Uani 1 1 d G .
H73 H 0.838 0.5251 0.5283 0.194 Uiso 1 1 calc R U
C74 C 0.8117(3) 0.6089(5) 0.5061(5) 0.196(10) Uani 1 1 d DG .
C75 C 0.7606(4) 0.6488(4) 0.5058(4) 0.124(6) Uani 1 1 d G .
H75 H 0.7659 0.687 0.4911 0.148 Uiso 1 1 calc R U
C76 C 0.7016(3) 0.6317(3) 0.5275(3) 0.082(3) Uani 1 1 d G .
O77 O 0.8693(8) 0.6367(7) 0.4926(6) 0.214(6) Uiso 1 1 d D .
C78 C 0.9259(11) 0.5973(12) 0.4983(11) 0.301(15) Uiso 1 1 d D .
H78A H 0.964 0.6191 0.4884 0.451 Uiso 1 1 calc R U
H78B H 0.9293 0.5838 0.5361 0.451 Uiso 1 1 calc R U
H78C H 0.9213 0.5635 0.474 0.451 Uiso 1 1 calc R U
N79 N 0.6325(3) 0.5968(4) 0.6609(3) 0.0584(19) Uani 1 1 d . .
C80 C 0.6268(5) 0.6551(5) 0.6747(4) 0.068(3) Uani 1 1 d . .
H80 H 0.607 0.681 0.6496 0.082 Uiso 1 1 calc R U
C81 C 0.6485(5) 0.6773(5) 0.7231(4) 0.077(3) Uani 1 1 d . .
H81 H 0.6451 0.7179 0.7307 0.092 Uiso 1 1 calc R U
C82 C 0.6763(6) 0.6385(6) 0.7621(5) 0.090(4) Uani 1 1 d . .
C83 C 0.6830(5) 0.5772(6) 0.7500(4) 0.082(3) Uani 1 1 d . .
H83 H 0.7029 0.5509 0.7745 0.098 Uiso 1 1 calc R U
C84 C 0.6573(5) 0.5580(5) 0.6978(4) 0.068(3) Uani 1 1 d . .
O85 O 0.7012(4) 0.6636(4) 0.8089(3) 0.106(3) Uani 1 1 d . .
C86 C 0.7354(8) 0.6234(7) 0.8492(7) 0.141(6) Uiso 1 1 d . .
H86A H 0.7505 0.6465 0.8802 0.212 Uiso 1 1 calc R U
H86B H 0.7064 0.5931 0.8622 0.212 Uiso 1 1 calc R U
H86C H 0.7712 0.6048 0.8309 0.212 Uiso 1 1 calc R U
N87 N 0.6346(4) 0.4832(3) 0.6307(3) 0.067(2) Uani 1 1 d . .
C88 C 0.6338(5) 0.4249(5) 0.6136(4) 0.085(3) Uani 1 1 d . .
H88 H 0.6179 0.4172 0.5781 0.101 Uiso 1 1 calc R U
C89 C 0.6540(7) 0.3774(6) 0.6437(5) 0.103(4) Uani 1 1 d . .
H89 H 0.6526 0.3386 0.6297 0.124 Uiso 1 1 calc R U
C90 C 0.6769(6) 0.3899(6) 0.6964(5) 0.098(4) Uani 1 1 d . .
C91 C 0.6800(6) 0.4485(6) 0.7157(5) 0.093(4) Uani 1 1 d . .
H91 H 0.6961 0.4568 0.751 0.111 Uiso 1 1 calc R U
C92 C 0.6590(4) 0.4939(5) 0.6818(4) 0.065(3) Uani 1 1 d . .
O93 O 0.6994(6) 0.3479(4) 0.7330(4) 0.147(5) Uani 1 1 d . .
C94 C 0.6942(9) 0.2865(8) 0.7153(7) 0.159(7) Uiso 1 1 d . .
H94A H 0.7112 0.2608 0.7437 0.238 Uiso 1 1 calc R U
H94B H 0.6499 0.2769 0.7089 0.238 Uiso 1 1 calc R U
H94C H 0.718 0.281 0.6815 0.238 Uiso 1 1 calc R U
N95 N 0.4611(3) 0.3570(3) 0.6545(3) 0.0490(17) Uani 1 1 d . .
C96 C 0.4807(4) 0.4081(4) 0.6787(4) 0.059(2) Uani 1 1 d . .
H96 H 0.4717 0.4438 0.6604 0.071 Uiso 1 1 calc R U
C97 C 0.5134(5) 0.4113(5) 0.7292(4) 0.078(3) Uani 1 1 d . .
H97 H 0.5264 0.4478 0.7441 0.094 Uiso 1 1 calc R U
C98 C 0.5256(6) 0.3584(5) 0.7557(5) 0.086(4) Uani 1 1 d . .
C99 C 0.5101(6) 0.3035(5) 0.7308(4) 0.077(3) Uani 1 1 d . .
H99 H 0.5213 0.2673 0.7472 0.092 Uiso 1 1 calc R U
C100 C 0.4775(4) 0.3057(4) 0.6812(4) 0.055(2) Uani 1 1 d . .
O101 O 0.5554(5) 0.3647(4) 0.8060(4) 0.126(3) Uani 1 1 d . .
C102 C 0.5729(9) 0.3090(6) 0.8358(6) 0.158(8) Uani 1 1 d . .
H10A H 0.5934 0.3188 0.8704 0.236 Uiso 1 1 calc R U
H10B H 0.5349 0.286 0.843 0.236 Uiso 1 1 calc R U
H10C H 0.6018 0.286 0.8132 0.236 Uiso 1 1 calc R U
N103 N 0.4245(3) 0.2603(3) 0.6046(3) 0.0549(19) Uani 1 1 d . .
C104 C 0.4070(5) 0.2133(4) 0.5737(4) 0.075(3) Uani 1 1 d . .
H104 H 0.3863 0.22 0.54 0.09 Uiso 1 1 calc R U
C105 C 0.4187(6) 0.1543(4) 0.5904(5) 0.094(4) Uani 1 1 d . .
H105 H 0.4046 0.1222 0.569 0.113 Uiso 1 1 calc R U
C106 C 0.4530(6) 0.1448(4) 0.6414(5) 0.087(4) Uani 1 1 d . .
C107 C 0.4717(5) 0.1929(4) 0.6707(4) 0.063(3) Uani 1 1 d . .
H107 H 0.4947 0.1877 0.7036 0.076 Uiso 1 1 calc R U
C108 C 0.4571(4) 0.2514(3) 0.6524(4) 0.051(2) Uani 1 1 d . .
O109 O 0.4607(5) 0.0866(3) 0.6553(4) 0.126(3) Uani 1 1 d . .
C110 C 0.4896(8) 0.0746(6) 0.7079(8) 0.153(7) Uani 1 1 d . .
H11A H 0.4926 0.0321 0.7133 0.229 Uiso 1 1 calc R U
H11B H 0.5318 0.0918 0.7088 0.229 Uiso 1 1 calc R U
H11C H 0.4639 0.0918 0.7369 0.229 Uiso 1 1 calc R U
N111 N 0.3182(3) 0.3354(3) 0.6439(3) 0.0469(17) Uani 1 1 d . .
C112 C 0.3202(5) 0.3424(4) 0.6998(4) 0.056(2) Uani 1 1 d . .
H112 H 0.3569 0.3586 0.7158 0.068 Uiso 1 1 calc R U
C113 C 0.2703(5) 0.3267(4) 0.7336(4) 0.063(3) Uani 1 1 d . .
H113 H 0.2722 0.3337 0.7717 0.076 Uiso 1 1 calc R U
C114 C 0.2177(5) 0.3005(4) 0.7104(4) 0.063(3) Uani 1 1 d . .
C115 C 0.2155(5) 0.2937(4) 0.6532(4) 0.061(3) Uani 1 1 d . .
H115 H 0.1797 0.2768 0.6361 0.074 Uiso 1 1 calc R U
C116 C 0.2669(4) 0.3124(3) 0.6220(3) 0.0482(19) Uani 1 1 d . .
O117 O 0.1712(4) 0.2831(4) 0.7466(3) 0.089(2) Uani 1 1 d . .
C118 C 0.1152(6) 0.2551(7) 0.7233(5) 0.120(6) Uani 1 1 d . .
H11D H 0.0859 0.2449 0.7527 0.18 Uiso 1 1 calc R U
H11E H 0.0946 0.2822 0.6979 0.18 Uiso 1 1 calc R U
H11F H 0.1275 0.2195 0.7037 0.18 Uiso 1 1 calc R U
N119 N 0.3228(4) 0.3272(3) 0.5362(3) 0.0529(18) Uani 1 1 d . .
C120 C 0.3265(5) 0.3242(4) 0.4806(4) 0.062(3) Uani 1 1 d . .
H120 H 0.3652 0.335 0.4641 0.074 Uiso 1 1 calc R U
C121 C 0.2774(5) 0.3064(4) 0.4461(4) 0.066(3) Uani 1 1 d . .
H121 H 0.2825 0.3061 0.4076 0.079 Uiso 1 1 calc R U
C122 C 0.2209(4) 0.2893(4) 0.4702(4) 0.059(2) Uani 1 1 d . .
C123 C 0.2152(5) 0.2907(4) 0.5276(4) 0.059(2) Uani 1 1 d . .
H123 H 0.1771 0.2794 0.5447 0.071 Uiso 1 1 calc R U
C124 C 0.2674(4) 0.3092(4) 0.5590(3) 0.049(2) Uani 1 1 d . .
O125 O 0.1742(3) 0.2723(3) 0.4340(3) 0.081(2) Uani 1 1 d . .
C126 C 0.1098(6) 0.2644(7) 0.4552(5) 0.107(5) Uani 1 1 d . .
H12A H 0.0819 0.2525 0.4254 0.16 Uiso 1 1 calc R U
H12B H 0.1099 0.2342 0.4836 0.16 Uiso 1 1 calc R U
H12C H 0.0948 0.3015 0.4707 0.16 Uiso 1 1 calc R U
O1 O 0.1801(5) 0.6946(5) 0.8002(4) 0.151(5) Uani 1 1 d . .
H1A H 0.1984 0.6748 0.7745 0.226 Uiso 1 1 d R U
H1B H 0.1495 0.6815 0.8202 0.226 Uiso 1 1 d R U

loop_
_atom_site_aniso_label
_atom_site_aniso_U_11
_atom_site_aniso_U_22
_atom_site_aniso_U_33
_atom_site_aniso_U_23
_atom_site_aniso_U_13
_atom_site_aniso_U_12
W1 0.04307(19) 0.03738(17) 0.03914(18) 0.00147(16) 0.00345(17) 0.00171(16)
W2 0.0449(2) 0.0606(3) 0.0423(2) -0.00630(19) 0.00201(18) 0.00691(18)
Ni1 0.0461(7) 0.0551(8) 0.0408(7) 0.0038(6) -0.0025(6) -0.0030(7)
Ni2 0.0448(8) 0.0685(10) 0.0554(9) -0.0122(8) -0.0041(7) -0.0026(7)
Ni3 0.0488(8) 0.0397(7) 0.0467(8) 0.0011(6) -0.0017(6) 0.0022(6)
C11 0.049(5) 0.045(5) 0.038(4) 0.003(4) -0.003(3) -0.006(4)
N11 0.056(4) 0.054(5) 0.053(5) 0.007(4) -0.003(3) -0.003(4)
C12 0.063(6) 0.040(4) 0.037(4) 0.000(4) 0.004(5) 0.003(4)
N12 0.045(4) 0.064(4) 0.052(5) -0.007(4) 0.004(4) 0.002(3)
C13 0.041(5) 0.049(5) 0.038(4) 0.007(3) -0.007(4) -0.002(4)
N13 0.064(5) 0.036(4) 0.045(4) 0.001(3) -0.001(3) 0.001(3)
C14 0.038(5) 0.096(7) 0.060(6) 0.015(5) 0.001(5) 0.014(5)
N14 0.053(5) 0.125(8) 0.076(6) 0.000(6) -0.007(5) -0.002(5)
C15 0.068(6) 0.056(5) 0.045(5) -0.007(4) 0.007(5) 0.012(5)
N15 0.090(7) 0.071(5) 0.051(5) 0.011(4) 0.001(4) 0.016(5)
C16 0.108(9) 0.045(5) 0.070(7) 0.003(5) 0.025(6) 0.020(5)
N16 0.205(13) 0.068(6) 0.113(8) 0.038(6) 0.062(9) 0.054(7)
C17 0.089(8) 0.056(6) 0.068(7) -0.020(5) 0.007(6) -0.007(5)
N17 0.112(9) 0.085(7) 0.120(8) -0.041(6) -0.026(7) -0.018(6)
C18 0.064(6) 0.060(6) 0.040(5) 0.000(4) 0.013(4) 0.011(4)
N18 0.095(7) 0.111(8) 0.066(6) 0.004(5) 0.023(6) 0.025(6)
C21 0.046(5) 0.060(6) 0.045(5) 0.000(4) 0.008(4) -0.005(4)
N21 0.059(5) 0.051(4) 0.060(5) 0.003(3) 0.000(4) 0.006(4)
C22 0.049(5) 0.067(6) 0.044(5) -0.003(5) -0.006(4) 0.000(4)
N22 0.059(5) 0.074(5) 0.056(5) -0.007(4) -0.001(4) -0.001(4)
C23 0.050(5) 0.055(5) 0.049(5) -0.012(4) -0.002(4) 0.001(4)
N23 0.048(4) 0.062(5) 0.047(4) -0.013(4) -0.010(4) 0.008(3)
C24 0.056(6) 0.074(7) 0.080(8) -0.003(6) -0.011(6) 0.022(5)
N24 0.062(6) 0.123(8) 0.092(7) -0.029(6) -0.022(5) -0.005(5)
C25 0.107(9) 0.071(7) 0.061(7) -0.008(5) 0.013(6) 0.004(6)
N25 0.159(11) 0.139(10) 0.061(6) -0.019(7) 0.015(7) 0.014(8)
C26 0.079(8) 0.082(8) 0.085(8) -0.006(6) 0.013(6) -0.010(6)
N26 0.117(9) 0.125(9) 0.122(9) -0.009(8) 0.037(8) -0.039(8)
C27 0.053(6) 0.091(8) 0.103(9) -0.027(6) 0.013(7) 0.008(6)
N27 0.055(6) 0.136(10) 0.133(9) -0.035(7) -0.031(6) 0.032(6)
C28 0.060(6) 0.079(7) 0.048(5) -0.005(5) 0.007(5) 0.013(5)
N28 0.113(8) 0.066(6) 0.081(6) -0.013(5) -0.010(5) 0.038(5)
N31 0.050(4) 0.069(5) 0.041(4) -0.003(3) -0.002(3) -0.008(4)
C32 0.096(9) 0.106(9) 0.037(5) -0.002(5) 0.002(5) -0.036(7)
C33 0.101(9) 0.102(9) 0.072(7) -0.002(6) 0.019(6) -0.062(7)
C34 0.071(7) 0.073(6) 0.054(6) 0.003(5) -0.001(5) -0.024(5)
C35 0.073(7) 0.065(6) 0.058(6) -0.012(5) -0.022(5) -0.009(5)
C36 0.060(6) 0.058(6) 0.044(5) 0.001(4) -0.004(4) 0.004(4)
O37 0.094(5) 0.115(6) 0.069(5) -0.002(5) -0.004(4) -0.050(5)
C38 0.099(9) 0.126(10) 0.074(8) 0.002(7) -0.039(7) -0.037(8)
N39 0.056(4) 0.065(5) 0.048(4) 0.008(4) 0.004(3) -0.003(4)
C40 0.077(7) 0.101(9) 0.055(6) -0.010(6) 0.018(5) -0.027(6)
C41 0.119(10) 0.106(9) 0.044(6) -0.008(6) 0.029(6) -0.029(8)
C42 0.125(11) 0.120(10) 0.036(5) 0.003(6) -0.012(7) -0.021(9)
C43 0.089(8) 0.077(7) 0.051(6) -0.001(5) -0.013(6) -0.016(6)
C44 0.079(7) 0.055(5) 0.037(5) -0.001(4) 0.002(4) -0.003(5)
O45 0.249(14) 0.151(9) 0.044(5) 0.007(5) 0.002(6) -0.079(8)
N47 0.044(4) 0.063(4) 0.045(4) -0.001(3) 0.000(3) -0.001(4)
C48 0.056(6) 0.078(7) 0.069(7) 0.001(5) -0.007(5) 0.007(5)
C49 0.053(6) 0.085(7) 0.087(8) -0.004(6) 0.009(6) 0.014(5)
C50 0.084(8) 0.072(7) 0.088(8) 0.010(7) -0.004(7) 0.019(6)
C51 0.057(6) 0.064(6) 0.077(7) 0.013(5) 0.000(5) 0.009(4)
C52 0.046(5) 0.066(6) 0.045(5) 0.001(4) -0.001(4) 0.005(4)
O53 0.076(5) 0.083(6) 0.137(7) 0.019(5) 0.003(5) 0.029(4)
C54 0.116(11) 0.078(9) 0.161(14) 0.046(9) 0.015(10) 0.022(8)
N55 0.047(4) 0.060(5) 0.055(4) 0.006(3) -0.017(3) 0.001(3)
C56 0.053(6) 0.073(6) 0.078(7) 0.006(5) -0.002(5) -0.005(5)
C57 0.044(5) 0.089(8) 0.099(8) 0.008(7) -0.013(6) -0.005(5)
C58 0.061(6) 0.080(7) 0.085(8) 0.030(6) -0.006(6) -0.016(5)
C59 0.073(7) 0.050(5) 0.098(8) 0.008(6) 0.002(6) -0.003(5)
C60 0.065(6) 0.056(5) 0.051(5) 0.013(4) -0.004(5) -0.004(4)
O61 0.071(6) 0.098(6) 0.200(11) 0.047(7) 0.004(6) -0.036(5)
C62 0.068(9) 0.130(12) 0.197(17) 0.038(11) 0.002(9) -0.047(8)
N63 0.059(5) 0.076(6) 0.063(5) 0.005(4) 0.001(4) -0.015(4)
C64 0.064(7) 0.078(8) 0.083(8) 0.007(6) -0.003(6) -0.004(6)
C65 0.073(8) 0.076(8) 0.113(10) 0.019(7) 0.009(7) -0.011(6)
C66 0.097(10) 0.092(9) 0.092(9) 0.017(7) -0.002(8) 0.004(8)
C67 0.089(8) 0.089(8) 0.078(7) 0.014(6) 0.002(7) -0.046(8)
C68 0.055(6) 0.105(9) 0.063(6) -0.001(6) -0.007(5) -0.023(7)
O69 0.115(7) 0.099(7) 0.164(9) 0.061(7) -0.020(7) -0.020(6)
C70 0.151(15) 0.129(13) 0.200(18) 0.063(13) -0.006(14) -0.078(12)
N71 0.048(5) 0.111(8) 0.078(6) -0.023(6) -0.008(4) 0.006(5)
C72 0.084(9) 0.165(14) 0.096(10) 0.006(9) 0.007(8) 0.027(10)
C73 0.075(10) 0.191(18) 0.219(19) 0.090(15) 0.062(12) 0.046(11)
C74 0.077(11) 0.23(2) 0.28(3) 0.10(2) 0.069(14) 0.011(13)
C75 0.060(8) 0.168(15) 0.144(13) 0.043(11) 0.026(8) -0.011(9)
C76 0.063(7) 0.094(9) 0.088(8) 0.007(7) 0.002(6) -0.007(6)
N79 0.047(4) 0.071(5) 0.057(4) -0.004(4) -0.006(3) -0.012(4)
C80 0.063(7) 0.077(7) 0.065(6) -0.004(5) -0.004(5) -0.014(5)
C81 0.076(7) 0.086(8) 0.069(7) -0.010(6) -0.013(6) -0.005(6)
C82 0.083(8) 0.109(10) 0.077(8) -0.045(8) -0.008(7) -0.018(7)
C83 0.062(6) 0.112(10) 0.072(7) -0.006(7) -0.027(5) -0.010(6)
C84 0.053(6) 0.087(7) 0.063(6) -0.014(6) 0.002(5) -0.008(5)
O85 0.115(7) 0.115(7) 0.089(6) -0.026(5) -0.027(5) -0.015(5)
N87 0.067(5) 0.074(5) 0.061(5) -0.013(4) -0.008(4) 0.009(4)
C88 0.093(8) 0.101(9) 0.059(6) -0.017(6) -0.015(6) 0.033(7)
C89 0.146(12) 0.086(8) 0.079(8) -0.008(6) -0.021(8) 0.049(8)
C90 0.112(10) 0.093(9) 0.090(9) -0.004(7) -0.033(8) 0.051(8)
C91 0.083(8) 0.100(10) 0.094(9) -0.015(7) -0.039(7) 0.031(7)
C92 0.049(6) 0.081(7) 0.065(6) -0.010(5) -0.013(5) 0.012(5)
O93 0.224(12) 0.102(7) 0.116(8) -0.025(6) -0.076(8) 0.056(8)
N95 0.053(4) 0.045(4) 0.049(4) 0.004(3) 0.002(3) 0.001(3)
C96 0.061(5) 0.050(6) 0.067(6) 0.000(5) -0.010(5) 0.011(4)
C97 0.086(7) 0.066(7) 0.083(7) -0.019(6) -0.033(6) 0.004(6)
C98 0.119(10) 0.069(7) 0.070(7) -0.004(6) -0.041(7) 0.010(7)
C99 0.100(9) 0.065(7) 0.065(7) 0.010(5) -0.013(6) 0.021(6)
C100 0.064(6) 0.045(5) 0.056(6) 0.006(4) 0.000(5) 0.006(4)
O101 0.167(9) 0.110(7) 0.102(7) -0.009(5) -0.060(7) 0.021(7)
C102 0.23(2) 0.119(13) 0.128(13) 0.036(10) -0.097(13) 0.010(12)
N103 0.068(5) 0.038(4) 0.059(5) -0.007(3) -0.001(4) 0.007(3)
C104 0.102(8) 0.057(6) 0.064(6) -0.006(5) -0.004(6) 0.005(5)
C105 0.135(11) 0.041(6) 0.107(10) -0.009(6) 0.000(8) 0.008(6)
C106 0.106(9) 0.036(5) 0.119(10) 0.000(6) -0.011(8) 0.014(6)
C107 0.070(6) 0.057(6) 0.062(6) 0.011(5) -0.008(5) 0.007(5)
C108 0.047(5) 0.039(5) 0.068(6) 0.014(4) -0.007(4) 0.007(4)
O109 0.163(9) 0.054(5) 0.162(9) 0.029(5) -0.011(7) 0.012(6)
C110 0.138(13) 0.088(10) 0.23(2) 0.079(12) -0.039(13) -0.010(9)
N111 0.058(4) 0.043(4) 0.039(4) 0.004(3) -0.001(3) 0.000(3)
C112 0.065(6) 0.053(5) 0.051(6) -0.002(4) 0.000(5) -0.002(4)
C113 0.079(7) 0.075(7) 0.035(5) -0.012(4) 0.001(5) -0.011(5)
C114 0.065(6) 0.066(6) 0.058(6) -0.005(5) 0.015(5) -0.015(5)
C115 0.063(6) 0.065(6) 0.056(6) -0.013(5) 0.003(5) -0.022(5)
C116 0.053(5) 0.049(5) 0.042(4) -0.005(4) 0.001(4) -0.011(4)
O117 0.087(5) 0.131(7) 0.050(4) -0.016(4) 0.018(4) -0.045(5)
C118 0.107(10) 0.168(14) 0.085(9) -0.048(9) 0.033(7) -0.074(10)
N119 0.067(5) 0.054(4) 0.038(4) 0.001(3) -0.004(4) -0.002(4)
C120 0.060(6) 0.087(7) 0.039(5) 0.006(5) 0.000(4) -0.001(5)
C121 0.073(7) 0.075(7) 0.049(6) 0.004(5) -0.002(5) -0.019(5)
C122 0.059(6) 0.076(7) 0.042(5) 0.006(5) -0.007(5) -0.011(5)
C123 0.062(6) 0.065(6) 0.049(5) -0.001(4) -0.002(5) -0.015(5)
C124 0.059(6) 0.044(5) 0.044(5) 0.007(4) 0.006(4) -0.004(4)
O125 0.080(5) 0.117(6) 0.047(4) 0.007(4) -0.012(4) -0.038(4)
C126 0.086(9) 0.173(14) 0.062(7) 0.012(8) -0.022(7) -0.051(9)
O1 0.145(9) 0.163(10) 0.146(9) -0.048(8) 0.088(8) -0.056(7)

loop_
_atom_type_symbol
_atom_type_description
_atom_type_scat_dispersion_real
_atom_type_scat_dispersion_imag
_atom_type_scat_source
C C 0.0181 0.0091 'International Tables Vol C Tables 4.2.6.8 and 6.1.1.4'
H H 0 0 'International Tables Vol C Tables 4.2.6.8 and 6.1.1.4'
N N 0.0311 0.018 'International Tables Vol C Tables 4.2.6.8 and 6.1.1.4'
Ni Ni -3.0029 0.5091 'International Tables Vol C Tables 4.2.6.8 and 6.1.1.4'
O O 0.0492 0.0322 'International Tables Vol C Tables 4.2.6.8 and 6.1.1.4'
W W -5.4734 5.5774 'International Tables Vol C Tables 4.2.6.8 and 6.1.1.4'

loop_
_exptl_crystal_face_index_h
_exptl_crystal_face_index_k
_exptl_crystal_face_index_l
_exptl_crystal_face_perp_dist
-1 0 0 0.0406
-10 -6 -8 0.0787
-8 10 7 0.0932
0 1 0 0.1645
0 0 1 0.1293
1 -1 0 0.0917
1 1 0 0.1049
-12 -2 -7 0.0624
1 0 -1 0.1491
1 -1 -1 0.0904
2 1 2 0.0309

loop_
_geom_angle_atom_site_label_1
_geom_angle_atom_site_label_2
_geom_angle_atom_site_label_3
_geom_angle
C16 W1 C17 75.0(4)
C16 W1 C14 81.1(4)
C17 W1 C14 143.0(4)
C16 W1 C12 113.8(4)
C17 W1 C12 72.6(3)
C14 W1 C12 144.0(3)
C16 W1 C11 71.5(3)
C17 W1 C11 117.8(4)
C14 W1 C11 79.3(3)
C12 W1 C11 75.4(3)
C16 W1 C15 143.5(3)
C17 W1 C15 78.5(4)
C14 W1 C15 107.1(4)
C12 W1 C15 80.8(3)
C11 W1 C15 144.4(3)
C16 W1 C18 76.0(3)
C17 W1 C18 73.9(4)
C14 W1 C18 73.2(4)
C12 W1 C18 140.7(3)
C11 W1 C18 140.0(3)
C15 W1 C18 72.8(3)
C16 W1 C13 141.8(3)
C17 W1 C13 139.3(4)
C14 W1 C13 74.4(3)
C12 W1 C13 74.7(3)
C11 W1 C13 75.4(3)
C15 W1 C13 73.0(3)
C18 W1 C13 122.4(3)
C26 W2 C25 69.8(4)
C26 W2 C27 77.6(5)
C25 W2 C27 103.3(4)
C26 W2 C22 69.5(4)
C25 W2 C22 138.6(4)
C27 W2 C22 74.8(4)
C26 W2 C28 128.3(4)
C25 W2 C28 77.7(4)
C27 W2 C28 71.9(4)
C22 W2 C28 135.8(3)
C26 W2 C21 81.1(4)
C25 W2 C21 94.4(4)
C27 W2 C21 145.4(4)
C22 W2 C21 72.4(3)
C28 W2 C21 141.8(3)
C26 W2 C23 142.9(4)
C25 W2 C23 146.9(4)
C27 W2 C23 92.4(4)
C22 W2 C23 73.4(3)
C28 W2 C23 79.8(3)
C21 W2 C23 88.3(3)
C26 W2 C24 131.1(4)
C25 W2 C24 74.0(4)
C27 W2 C24 143.4(4)
C22 W2 C24 131.5(3)
C28 W2 C24 71.9(3)
C21 W2 C24 70.0(3)
C23 W2 C24 76.1(4)
N21 Ni1 N31 90.9(3)
N21 Ni1 N47 169.7(3)
N31 Ni1 N47 98.4(3)
N21 Ni1 N55 91.9(3)
N31 Ni1 N55 172.0(3)
N47 Ni1 N55 78.4(3)
N21 Ni1 N11 91.0(3)
N31 Ni1 N11 92.3(3)
N47 Ni1 N11 92.9(3)
N55 Ni1 N11 95.2(3)
N21 Ni1 N39 88.7(3)
N31 Ni1 N39 77.6(3)
N47 Ni1 N39 89.0(3)
N55 Ni1 N39 95.0(3)
N11 Ni1 N39 169.8(3)
N22 Ni2 N12 89.2(3)
N22 Ni2 N87 92.2(3)
N12 Ni2 N87 95.7(3)
N22 Ni2 N79 170.6(3)
N12 Ni2 N79 88.8(3)
N87 Ni2 N79 79.0(3)
N22 Ni2 N71 91.9(3)
N12 Ni2 N71 168.5(3)
N87 Ni2 N71 95.7(3)
N79 Ni2 N71 92.0(3)
N22 Ni2 N63 95.9(3)
N12 Ni2 N63 91.9(3)
N87 Ni2 N63 169.0(3)
N79 Ni2 N63 93.3(3)
N71 Ni2 N63 76.6(3)
N119 Ni3 N95 167.7(3)
N119 Ni3 N23 95.9(3)
N95 Ni3 N23 93.9(3)
N119 Ni3 N13 93.0(3)
N95 Ni3 N13 94.2(3)
N23 Ni3 N13 91.2(3)
N119 Ni3 N103 95.3(3)
N95 Ni3 N103 76.9(3)
N23 Ni3 N103 92.2(3)
N13 Ni3 N103 170.7(3)
N119 Ni3 N111 77.1(3)
N95 Ni3 N111 93.2(3)
N23 Ni3 N111 173.0(3)
N13 Ni3 N111 88.9(3)
N103 Ni3 N111 88.8(3)
N11 C11 W1 177.3(7)
C11 N11 Ni1 169.5(7)
N12 C12 W1 174.8(7)
C12 N12 Ni2 164.4(7)
N13 C13 W1 171.4(7)
C13 N13 Ni3 167.3(6)
N14 C14 W1 176.8(9)
N15 C15 W1 178.7(9)
N16 C16 W1 176.3(12)
N17 C17 W1 175.8(10)
N18 C18 W1 178.4(9)
N21 C21 W2 175.5(8)
C21 N21 Ni1 171.4(8)
N22 C22 W2 178.4(8)
C22 N22 Ni2 169.4(8)
N23 C23 W2 175.3(8)
C23 N23 Ni3 168.9(7)
N24 C24 W2 178.8(9)
N25 C25 W2 177.2(12)
N26 C26 W2 178.9(13)
N27 C27 W2 177.8(10)
N28 C28 W2 178.1(9)
C36 N31 C32 116.3(8)
C36 N31 Ni1 116.6(6)
C32 N31 Ni1 125.8(6)
N31 C32 C33 122.6(9)
N31 C32 H32 118.7
C33 C32 H32 118.7
C34 C33 C32 119.9(10)
C34 C33 H33 120
C32 C33 H33 120
O37 C34 C33 116.4(9)
O37 C34 C35 124.6(9)
C33 C34 C35 118.9(9)
C34 C35 C36 118.4(9)
C34 C35 H35 120.8
C36 C35 H35 120.8
N31 C36 C35 123.8(8)
N31 C36 C44 114.6(8)
C35 C36 C44 121.6(8)
C34 O37 C38 119.1(8)
O37 C38 H38A 109.5
O37 C38 H38B 109.5
H38A C38 H38B 109.5
O37 C38 H38C 109.5
H38A C38 H38C 109.5
H38B C38 H38C 109.5
C40 N39 C44 117.3(8)
C40 N39 Ni1 127.6(6)
C44 N39 Ni1 115.2(6)
N39 C40 C41 124.9(10)
N39 C40 H40 117.6
C41 C40 H40 117.6
C40 C41 C42 116.1(10)
C40 C41 H41 122
C42 C41 H41 122
C43 C42 O45 114.3(11)
C43 C42 C41 120.2(9)
O45 C42 C41 125.4(11)
C44 C43 C42 119.3(10)
C44 C43 H43 120.3
C42 C43 H43 120.3
N39 C44 C43 121.8(9)
N39 C44 C36 114.8(7)
C43 C44 C36 123.4(9)
C42 O45 C46 114.8(11)
O45 C46 H46A 109.5
O45 C46 H46B 109.5
H46A C46 H46B 109.5
O45 C46 H46C 109.5
H46A C46 H46C 109.5
H46B C46 H46C 109.5
C48 N47 C52 116.2(8)
C48 N47 Ni1 126.4(6)
C52 N47 Ni1 117.2(6)
N47 C48 C49 123.8(10)
N47 C48 H48 118.1
C49 C48 H48 118.1
C48 C49 C50 116.9(9)
C48 C49 H49 121.6
C50 C49 H49 121.6
C51 C50 C49 121.0(10)
C51 C50 O53 124.2(11)
C49 C50 O53 114.6(10)
C52 C51 C50 116.7(9)
C52 C51 H51 121.6
C50 C51 H51 121.6
N47 C52 C51 125.3(8)
N47 C52 C60 113.4(7)
C51 C52 C60 121.2(8)
C50 O53 C54 116.2(9)
O53 C54 H54A 109.5
O53 C54 H54B 109.5
H54A C54 H54B 109.5
O53 C54 H54C 109.5
H54A C54 H54C 109.5
H54B C54 H54C 109.5
C56 N55 C60 118.2(8)
C56 N55 Ni1 125.7(6)
C60 N55 Ni1 115.5(6)
N55 C56 C57 122.9(9)
N55 C56 H56 118.6
C57 C56 H56 118.6
C56 C57 C58 118.3(9)
C56 C57 H57 120.8
C58 C57 H57 120.8
O61 C58 C59 116.3(10)
O61 C58 C57 124.9(10)
C59 C58 C57 118.7(9)
C60 C59 C58 119.0(9)
C60 C59 H59 120.5
C58 C59 H59 120.5
C59 C60 N55 122.9(9)
C59 C60 C52 122.3(8)
N55 C60 C52 114.8(7)
C58 O61 C62 117.5(10)
O61 C62 H62A 109.5
O61 C62 H62B 109.5
H62A C62 H62B 109.5
O61 C62 H62C 109.5
H62A C62 H62C 109.5
H62B C62 H62C 109.5
C64 N63 C68 116.6(9)
C64 N63 Ni2 126.8(7)
C68 N63 Ni2 116.2(7)
N63 C64 C65 122.6(10)
N63 C64 H64 118.7
C65 C64 H64 118.7
C66 C65 C64 120.2(12)
C66 C65 H65 119.9
C64 C65 H65 119.9
C65 C66 O69 119.1(12)
C65 C66 C67 120.7(12)
O69 C66 C67 120.2(12)
C66 C67 C68 117.9(11)
C66 C67 H67 121.1
C68 C67 H67 121.1
N63 C68 C67 121.7(11)
N63 C68 C76 114.3(9)
C67 C68 C76 123.9(10)
C66 O69 C70 121.8(12)
O69 C70 H70A 109.5
O69 C70 H70B 109.5
H70A C70 H70B 109.5
O69 C70 H70C 109.5
H70A C70 H70C 109.5
H70B C70 H70C 109.5
C72 N71 C76 120
C72 N71 Ni2 123.9(4)
C76 N71 Ni2 115.9(4)
C73 C72 N71 120
C73 C72 H72 120
N71 C72 H72 120
C72 C73 C74 120
C72 C73 H73 120
C74 C73 H73 120
O77 C74 C75 111.9(10)
O77 C74 C73 127.0(10)
C75 C74 C73 120
C74 C75 C76 120
C74 C75 H75 120
C76 C75 H75 120
C75 C76 N71 120
C75 C76 C68 124.3(7)
N71 C76 C68 115.6(7)
C74 O77 C78 113.6(16)
O77 C78 H78A 109.5
O77 C78 H78B 109.5
H78A C78 H78B 109.5
O77 C78 H78C 109.5
H78A C78 H78C 109.5
H78B C78 H78C 109.5
C84 N79 C80 119.7(8)
C84 N79 Ni2 113.7(6)
C80 N79 Ni2 126.6(7)
C81 C80 N79 122.6(10)
C81 C80 H80 118.7
N79 C80 H80 118.7
C80 C81 C82 119.4(11)
C80 C81 H81 120.3
C82 C81 H81 120.3
O85 C82 C81 117.1(12)
O85 C82 C83 122.3(12)
C81 C82 C83 120.3(10)
C82 C83 C84 115.9(10)
C82 C83 H83 122.1
C84 C83 H83 122.1
N79 C84 C83 121.9(10)
N79 C84 C92 117.5(8)
C83 C84 C92 120.6(10)
C82 O85 C86 117.8(11)
O85 C86 H86A 109.5
O85 C86 H86B 109.5
H86A C86 H86B 109.5
O85 C86 H86C 109.5
H86A C86 H86C 109.5
H86B C86 H86C 109.5
C92 N87 C88 116.6(8)
C92 N87 Ni2 116.3(7)
C88 N87 Ni2 127.1(7)
C89 C88 N87 125.8(10)
C89 C88 H88 117.1
N87 C88 H88 117.1
C88 C89 C90 116.0(11)
C88 C89 H89 122
C90 C89 H89 122
O93 C90 C89 124.6(12)
O93 C90 C91 114.6(11)
C89 C90 C91 120.9(11)
C92 C91 C90 118.8(11)
C92 C91 H91 120.6
C90 C91 H91 120.6
N87 C92 C91 121.9(10)
N87 C92 C84 113.4(9)
C91 C92 C84 124.6(10)
C90 O93 C94 116.0(11)
O93 C94 H94A 109.5
O93 C94 H94B 109.5
H94A C94 H94B 109.5
O93 C94 H94C 109.5
H94A C94 H94C 109.5
H94B C94 H94C 109.5
C96 N95 C100 115.9(7)
C96 N95 Ni3 126.7(6)
C100 N95 Ni3 116.5(6)
N95 C96 C97 124.7(9)
N95 C96 H96 117.7
C97 C96 H96 117.7
C98 C97 C96 116.9(9)
C98 C97 H97 121.6
C96 C97 H97 121.6
O101 C98 C97 114.0(10)
O101 C98 C99 125.0(10)
C97 C98 C99 121.0(9)
C100 C99 C98 117.0(9)
C100 C99 H99 121.5
C98 C99 H99 121.5
N95 C100 C99 124.4(9)
N95 C100 C108 113.9(8)
C99 C100 C108 121.7(8)
C98 O101 C102 116.8(10)
O101 C102 H10A 109.5
O101 C102 H10B 109.5
H10A C102 H10B 109.5
O101 C102 H10C 109.5
H10A C102 H10C 109.5
H10B C102 H10C 109.5
C104 N103 C108 119.5(8)
C104 N103 Ni3 125.0(7)
C108 N103 Ni3 115.2(5)
N103 C104 C105 122.3(10)
N103 C104 H104 118.8
C105 C104 H104 118.8
C104 C105 C106 118.1(10)
C104 C105 H105 120.9
C106 C105 H105 120.9
C107 C106 O109 127.3(12)
C107 C106 C105 118.2(9)
O109 C106 C105 114.4(10)
C106 C107 C108 121.0(9)
C106 C107 H107 119.5
C108 C107 H107 119.5
N103 C108 C107 120.8(8)
N103 C108 C100 115.2(7)
C107 C108 C100 124.0(8)
C106 O109 C110 116.8(11)
O109 C110 H11A 109.5
O109 C110 H11B 109.5
H11A C110 H11B 109.5
O109 C110 H11C 109.5
H11A C110 H11C 109.5
H11B C110 H11C 109.5
C116 N111 C112 118.2(8)
C116 N111 Ni3 116.4(5)
C112 N111 Ni3 124.9(6)
N111 C112 C113 122.5(9)
N111 C112 H112 118.7
C113 C112 H112 118.7
C114 C113 C112 118.6(8)
C114 C113 H113 120.7
C112 C113 H113 120.7
O117 C114 C113 115.8(9)
O117 C114 C115 125.4(9)
C113 C114 C115 118.8(9)
C116 C115 C114 118.8(8)
C116 C115 H115 120.6
C114 C115 H115 120.6
N111 C116 C115 122.9(8)
N111 C116 C124 114.7(7)
C115 C116 C124 122.3(8)
C114 O117 C118 117.1(8)
O117 C118 H11D 109.5
O117 C118 H11E 109.5
H11D C118 H11E 109.5
O117 C118 H11F 109.5
H11D C118 H11F 109.5
H11E C118 H11F 109.5
C120 N119 C124 116.3(8)
C120 N119 Ni3 126.3(6)
C124 N119 Ni3 117.1(6)
N119 C120 C121 124.9(9)
N119 C120 H120 117.6
C121 C120 H120 117.6
C122 C121 C120 117.9(9)
C122 C121 H121 121.1
C120 C121 H121 121.1
O125 C122 C121 115.2(8)
O125 C122 C123 125.5(8)
C121 C122 C123 119.3(9)
C122 C123 C124 118.8(8)
C122 C123 H123 120.6
C124 C123 H123 120.6
N119 C124 C123 122.8(8)
N119 C124 C116 113.6(8)
C123 C124 C116 123.6(8)
C122 O125 C126 118.4(8)
O125 C126 H12A 109.5
O125 C126 H12B 109.5
H12A C126 H12B 109.5
O125 C126 H12C 109.5
H12A C126 H12C 109.5
H12B C126 H12C 109.5
H1A O1 H1B 124.5

loop_
_geom_bond_atom_site_label_1
_geom_bond_atom_site_label_2
_geom_bond_distance
W1 C16 2.140(9)
W1 C17 2.149(10)
W1 C14 2.160(10)
W1 C12 2.166(9)
W1 C11 2.166(8)
W1 C15 2.167(9)
W1 C18 2.169(9)
W1 C13 2.171(8)
W2 C26 2.108(12)
W2 C25 2.131(11)
W2 C27 2.144(12)
W2 C22 2.157(9)
W2 C28 2.165(10)
W2 C21 2.171(9)
W2 C23 2.177(10)
W2 C24 2.180(11)
Ni1 N21 2.035(7)
Ni1 N31 2.068(7)
Ni1 N47 2.079(7)
Ni1 N55 2.080(7)
Ni1 N11 2.088(7)
Ni1 N39 2.105(7)
Ni2 N22 2.053(8)
Ni2 N12 2.061(7)
Ni2 N87 2.067(8)
Ni2 N79 2.086(7)
Ni2 N71 2.092(6)
Ni2 N63 2.107(8)
Ni3 N119 2.060(7)
Ni3 N95 2.064(7)
Ni3 N23 2.067(8)
Ni3 N13 2.082(6)
Ni3 N103 2.094(7)
Ni3 N111 2.104(7)
C11 N11 1.144(9)
C12 N12 1.147(10)
C13 N13 1.152(9)
C14 N14 1.144(11)
C15 N15 1.151(11)
C16 N16 1.154(12)
C17 N17 1.137(12)
C18 N18 1.105(11)
C21 N21 1.110(10)
C22 N22 1.150(10)
C23 N23 1.144(10)
C24 N24 1.147(12)
C25 N25 1.138(13)
C26 N26 1.134(13)
C27 N27 1.166(13)
C28 N28 1.133(11)
N31 C36 1.337(10)
N31 C32 1.347(11)
C32 C33 1.395(13)
C32 H32 0.93
C33 C34 1.358(13)
C33 H33 0.93
C34 O37 1.341(11)
C34 C35 1.367(13)
C35 C36 1.404(12)
C35 H35 0.93
C36 C44 1.481(12)
O37 C38 1.431(12)
C38 H38A 0.96
C38 H38B 0.96
C38 H38C 0.96
N39 C40 1.344(11)
N39 C44 1.347(11)
C40 C41 1.357(13)
C40 H40 0.93
C41 C42 1.400(15)
C41 H41 0.93
C42 C43 1.368(15)
C42 O45 1.377(12)
C43 C44 1.364(12)
C43 H43 0.93
O45 C46 1.446(15)
C46 H46A 0.96
C46 H46B 0.96
C46 H46C 0.96
N47 C48 1.333(11)
N47 C52 1.347(10)
C48 C49 1.375(13)
C48 H48 0.93
C49 C50 1.389(14)
C49 H49 0.93
C50 C51 1.370(13)
C50 O53 1.393(12)
C51 C52 1.351(12)
C51 H51 0.93
C52 C60 1.518(12)
O53 C54 1.473(13)
C54 H54A 0.96
C54 H54B 0.96
C54 H54C 0.96
N55 C56 1.318(11)
N55 C60 1.367(10)
C56 C57 1.395(12)
C56 H56 0.93
C57 C58 1.397(14)
C57 H57 0.93
C58 O61 1.345(11)
C58 C59 1.392(13)
C59 C60 1.357(12)
C59 H59 0.93
O61 C62 1.437(14)
C62 H62A 0.96
C62 H62B 0.96
C62 H62C 0.96
N63 C64 1.359(12)
N63 C68 1.387(12)
C64 C65 1.363(14)
C64 H64 0.93
C65 C66 1.340(16)
C65 H65 0.93
C66 O69 1.360(14)
C66 C67 1.377(16)
C67 C68 1.394(15)
C67 H67 0.93
C68 C76 1.430(13)
O69 C70 1.424(15)
C70 H70A 0.96
C70 H70B 0.96
C70 H70C 0.96
N71 C72 1.39
N71 C76 1.39
C72 C73 1.39
C72 H72 0.93
C73 C74 1.39
C73 H73 0.93
C74 O77 1.389(15)
C74 C75 1.39
C75 C76 1.39
C75 H75 0.93
O77 C78 1.48(2)
C78 H78A 0.96
C78 H78B 0.96
C78 H78C 0.96
N79 C84 1.343(12)
N79 C80 1.351(12)
C80 C81 1.342(13)
C80 H80 0.93
C81 C82 1.400(16)
C81 H81 0.93
C82 O85 1.360(12)
C82 C83 1.407(16)
C83 C84 1.429(13)
C83 H83 0.93
C84 C92 1.484(13)
O85 C86 1.501(16)
C86 H86A 0.96
C86 H86B 0.96
C86 H86C 0.96
N87 C92 1.350(11)
N87 C88 1.366(12)
C88 C89 1.351(14)
C88 H88 0.93
C89 C90 1.381(16)
C89 H89 0.93
C90 O93 1.370(13)
C90 C91 1.390(16)
C91 C92 1.374(14)
C91 H91 0.93
O93 C94 1.440(17)
C94 H94A 0.96
C94 H94B 0.96
C94 H94C 0.96
N95 C96 1.346(11)
N95 C100 1.357(10)
C96 C97 1.393(12)
C96 H96 0.93
C97 C98 1.368(14)
C97 H97 0.93
C98 O101 1.365(12)
C98 C99 1.403(14)
C99 C100 1.372(13)
C99 H99 0.93
C100 C108 1.461(12)
O101 C102 1.482(14)
C102 H10A 0.96
C102 H10B 0.96
C102 H10C 0.96
N103 C104 1.336(11)
N103 C108 1.349(10)
C104 C105 1.399(13)
C104 H104 0.93
C105 C106 1.433(16)
C105 H105 0.93
C106 C107 1.344(14)
C106 O109 1.353(11)
C107 C108 1.412(11)
C107 H107 0.93
O109 C110 1.423(16)
C110 H11A 0.96
C110 H11B 0.96
C110 H11C 0.96
N111 C116 1.297(10)
N111 C112 1.351(10)
C112 C113 1.365(12)
C112 H112 0.93
C113 C114 1.362(13)
C113 H113 0.93
C114 O117 1.359(11)
C114 C115 1.383(12)
C115 C116 1.372(12)
C115 H115 0.93
C116 C124 1.515(12)
O117 C118 1.438(12)
C118 H11D 0.96
C118 H11E 0.96
C118 H11F 0.96
N119 C120 1.338(11)
N119 C124 1.341(11)
C120 C121 1.376(12)
C120 H120 0.93
C121 C122 1.367(13)
C121 H121 0.93
C122 O125 1.357(10)
C122 C123 1.384(12)
C123 C124 1.387(12)
C123 H123 0.93
O125 C126 1.446(12)
C126 H12A 0.96
C126 H12B 0.96
C126 H12C 0.96
O1 H1A 0.85
O1 H1B 0.85

loop_
_geom_hbond_atom_site_label_D
_geom_hbond_atom_site_label_H
_geom_hbond_atom_site_label_A
_geom_hbond_distance_DH
_geom_hbond_distance_HA
_geom_hbond_distance_DA
_geom_hbond_angle_DHA
_geom_hbond_site_symmetry_A
O1 H1A N18 0.85 2.09 2.939(13) 179.4 .
O1 H1B N24 0.85 1.93 2.776(12) 179.4 2_565

loop_
_geom_torsion_atom_site_label_1
_geom_torsion_atom_site_label_2
_geom_torsion_atom_site_label_3
_geom_torsion_atom_site_label_4
_geom_torsion
C36 N31 C32 C33 -0.7(17)
Ni1 N31 C32 C33 -167.0(9)
N31 C32 C33 C34 3(2)
C32 C33 C34 O37 179.2(11)
C32 C33 C34 C35 -4.5(19)
O37 C34 C35 C36 179.0(10)
C33 C34 C35 C36 3.0(16)
C32 N31 C36 C35 -0.8(14)
Ni1 N31 C36 C35 166.8(7)
C32 N31 C36 C44 179.5(9)
Ni1 N31 C36 C44 -12.9(10)
C34 C35 C36 N31 -0.4(15)
C34 C35 C36 C44 179.3(9)
C33 C34 O37 C38 -176.1(11)
C35 C34 O37 C38 7.9(16)
C44 N39 C40 C41 6.5(17)
Ni1 N39 C40 C41 -173.7(10)
N39 C40 C41 C42 -1(2)
C40 C41 C42 C43 -4(2)
C40 C41 C42 O45 176.3(13)
O45 C42 C43 C44 -177.3(11)
C41 C42 C43 C44 2.6(19)
C40 N39 C44 C43 -7.5(14)
Ni1 N39 C44 C43 172.7(8)
C40 N39 C44 C36 174.2(9)
Ni1 N39 C44 C36 -5.7(10)
C42 C43 C44 N39 3.1(16)
C42 C43 C44 C36 -178.6(10)
N31 C36 C44 N39 12.2(12)
C35 C36 C44 N39 -167.5(9)
N31 C36 C44 C43 -166.1(9)
C35 C36 C44 C43 14.1(15)
C43 C42 O45 C46 -176.2(12)
C41 C42 O45 C46 4(2)
C52 N47 C48 C49 3.3(14)
Ni1 N47 C48 C49 -172.3(8)
N47 C48 C49 C50 -2.7(16)
C48 C49 C50 C51 0.9(18)
C48 C49 C50 O53 177.2(10)
C49 C50 C51 C52 0.2(18)
O53 C50 C51 C52 -175.8(10)
C48 N47 C52 C51 -2.1(13)
Ni1 N47 C52 C51 173.9(8)
C48 N47 C52 C60 179.7(8)
Ni1 N47 C52 C60 -4.3(9)
C50 C51 C52 N47 0.4(16)
C50 C51 C52 C60 178.5(9)
C51 C50 O53 C54 2.2(18)
C49 C50 O53 C54 -174.1(11)
C60 N55 C56 C57 -0.5(14)
Ni1 N55 C56 C57 170.4(8)
N55 C56 C57 C58 0.1(17)
C56 C57 C58 O61 -176.3(11)
C56 C57 C58 C59 0.7(18)
O61 C58 C59 C60 176.1(11)
C57 C58 C59 C60 -1.1(18)
C58 C59 C60 N55 0.8(17)
C58 C59 C60 C52 -178.4(10)
C56 N55 C60 C59 0.1(14)
Ni1 N55 C60 C59 -171.8(8)
C56 N55 C60 C52 179.2(8)
Ni1 N55 C60 C52 7.4(10)
N47 C52 C60 C59 177.1(9)
C51 C52 C60 C59 -1.2(15)
N47 C52 C60 N55 -2.1(11)
C51 C52 C60 N55 179.6(9)
C59 C58 O61 C62 -173.0(13)
C57 C58 O61 C62 4(2)
C68 N63 C64 C65 -2.9(16)
Ni2 N63 C64 C65 170.1(9)
N63 C64 C65 C66 -2.2(19)
C64 C65 C66 O69 -176.7(12)
C64 C65 C66 C67 6(2)
C65 C66 C67 C68 -3.9(19)
O69 C66 C67 C68 178.5(11)
C64 N63 C68 C67 4.6(15)
Ni2 N63 C68 C67 -169.1(8)
C64 N63 C68 C76 -177.5(9)
Ni2 N63 C68 C76 8.7(11)
C66 C67 C68 N63 -1.4(17)
C66 C67 C68 C76 -179.0(10)
C65 C66 O69 C70 -177.9(14)
C67 C66 O69 C70 0(2)
C76 N71 C72 C73 0
Ni2 N71 C72 C73 -175.2(6)
N71 C72 C73 C74 0
C72 C73 C74 O77 167.0(14)
C72 C73 C74 C75 0
O77 C74 C75 C76 -168.8(12)
C73 C74 C75 C76 0
C74 C75 C76 N71 0
C74 C75 C76 C68 -175.3(9)
C72 N71 C76 C75 0
Ni2 N71 C76 C75 175.5(5)
C72 N71 C76 C68 175.7(8)
Ni2 N71 C76 C68 -8.7(8)
N63 C68 C76 C75 175.5(7)
C67 C68 C76 C75 -6.7(14)
N63 C68 C76 N71 0.0(11)
C67 C68 C76 N71 177.8(9)
C75 C74 O77 C78 173.8(15)
C73 C74 O77 C78 6(2)
C84 N79 C80 C81 4.1(14)
Ni2 N79 C80 C81 -177.2(8)
N79 C80 C81 C82 -2.3(17)
C80 C81 C82 O85 176.0(10)
C80 C81 C82 C83 1.7(18)
O85 C82 C83 C84 -176.7(10)
C81 C82 C83 C84 -2.8(17)
C80 N79 C84 C83 -5.3(14)
Ni2 N79 C84 C83 175.9(7)
C80 N79 C84 C92 176.6(8)
Ni2 N79 C84 C92 -2.3(10)
C82 C83 C84 N79 4.6(15)
C82 C83 C84 C92 -177.3(10)
C81 C82 O85 C86 -175.7(11)
C83 C82 O85 C86 -1.5(18)
C92 N87 C88 C89 1.4(17)
Ni2 N87 C88 C89 179.7(10)
N87 C88 C89 C90 0(2)
C88 C89 C90 O93 180.0(14)
C88 C89 C90 C91 -2(2)
O93 C90 C91 C92 179.5(12)
C89 C90 C91 C92 1(2)
C88 N87 C92 C91 -2.2(15)
Ni2 N87 C92 C91 179.4(9)
C88 N87 C92 C84 -179.0(9)
Ni2 N87 C92 C84 2.5(11)
C90 C91 C92 N87 1.0(19)
C90 C91 C92 C84 177.5(11)
N79 C84 C92 N87 -0.1(13)
C83 C84 C92 N87 -178.2(9)
N79 C84 C92 C91 -176.9(10)
C83 C84 C92 C91 5.0(16)
C89 C90 O93 C94 -4(2)
C91 C90 O93 C94 177.3(14)
C100 N95 C96 C97 -2.7(13)
Ni3 N95 C96 C97 165.7(7)
N95 C96 C97 C98 -0.7(16)
C96 C97 C98 O101 -177.3(10)
C96 C97 C98 C99 4.8(19)
O101 C98 C99 C100 177.1(12)
C97 C98 C99 C100 -5.2(19)
C96 N95 C100 C99 2.2(14)
Ni3 N95 C100 C99 -167.5(8)
C96 N95 C100 C108 -178.1(8)
Ni3 N95 C100 C108 12.3(10)
C98 C99 C100 N95 1.6(17)
C98 C99 C100 C108 -178.1(10)
C97 C98 O101 C102 -177.1(13)
C99 C98 O101 C102 1(2)
C108 N103 C104 C105 2.9(15)
Ni3 N103 C104 C105 -169.6(8)
N103 C104 C105 C106 -2.5(18)
C104 C105 C106 C107 0.5(18)
C104 C105 C106 O109 178.2(11)
O109 C106 C107 C108 -176.3(11)
C105 C106 C107 C108 1.1(17)
C104 N103 C108 C107 -1.3(13)
Ni3 N103 C108 C107 171.9(7)
C104 N103 C108 C100 176.3(9)
Ni3 N103 C108 C100 -10.5(10)
C106 C107 C108 N103 -0.7(15)
C106 C107 C108 C100 -178.1(10)
N95 C100 C108 N103 -1.0(11)
C99 C100 C108 N103 178.8(9)
N95 C100 C108 C107 176.6(8)
C99 C100 C108 C107 -3.7(15)
C107 C106 O109 C110 3(2)
C105 C106 O109 C110 -174.8(12)
C116 N111 C112 C113 -0.5(13)
Ni3 N111 C112 C113 -172.4(7)
N111 C112 C113 C114 3.0(15)
C112 C113 C114 O117 176.8(9)
C112 C113 C114 C115 -3.4(15)
O117 C114 C115 C116 -178.6(10)
C113 C114 C115 C116 1.5(15)
C112 N111 C116 C115 -1.5(13)
Ni3 N111 C116 C115 171.1(7)
C112 N111 C116 C124 176.9(7)
Ni3 N111 C116 C124 -10.5(9)
C114 C115 C116 N111 1.0(14)
C114 C115 C116 C124 -177.3(9)
C113 C114 O117 C118 -179.8(11)
C115 C114 O117 C118 0.3(17)
C124 N119 C120 C121 2.5(14)
Ni3 N119 C120 C121 176.3(7)
N119 C120 C121 C122 -1.4(16)
C120 C121 C122 O125 180.0(9)
C120 C121 C122 C123 0.2(15)
O125 C122 C123 C124 180.0(9)
C121 C122 C123 C124 -0.3(15)
C120 N119 C124 C123 -2.6(13)
Ni3 N119 C124 C123 -176.9(7)
C120 N119 C124 C116 178.7(8)
Ni3 N119 C124 C116 4.4(9)
C122 C123 C124 N119 1.6(14)
C122 C123 C124 C116 -179.8(9)
N111 C116 C124 N119 4.2(11)
C115 C116 C124 N119 -177.4(8)
N111 C116 C124 C123 -174.5(8)
C115 C116 C124 C123 3.9(14)
C121 C122 O125 C126 -168.5(10)
C123 C122 O125 C126 11.2(16)

loop_
_platon_squeeze_void_nr
_platon_squeeze_void_average_x
_platon_squeeze_void_average_y
_platon_squeeze_void_average_z
_platon_squeeze_void_volume
_platon_squeeze_void_count_electrons
_platon_squeeze_void_content
1 0.134 0.129 -0.066 2618 649 ' '
